data_7244684
loop_
_publ_author_name
'Baruah, Jubaraj Bikash'
'Nath, Jitendra'

_publ_section_title
;
 Polymorphic Solvates, Ionic-cocrystals and C-N Bond Formation to Form
 Ionic Cocrystal In Sulfamethoxazole and Sulfathiazole Derived Urea
;
_journal_name_full CrystEngComm
_journal_paper_doi 10.1039/D1CE01731D
_journal_year 2022
_chemical_formula_sum 'C19 H20 N6 O6 S2'
_chemical_formula_weight 492.53
_space_group_crystal_system monoclinic
_space_group_IT_number 14
_space_group_name_Hall '-P 2yn'
_space_group_name_H-M_alt 'P 1 21/n 1'
_atom_sites_solution_hydrogens mixed
_audit_creation_method SHELXL-2014/7
_audit_update_record
;
2022-02-14 deposited with the CCDC.	2022-03-30 downloaded from the CCDC.
;
_cell_angle_alpha 90
_cell_angle_beta 98.96(2)
_cell_angle_gamma 90
_cell_formula_units_Z 4
_cell_length_a 6.620(4)
_cell_length_b 17.561(11)
_cell_length_c 19.335(11)
_cell_measurement_reflns_used 3940
_cell_measurement_temperature 296(2)
_cell_measurement_theta_max 22.36
_cell_measurement_theta_min 2.55
_cell_volume 2220(2)
_computing_cell_refinement 'Bruker SAINT'
_computing_data_collection 'Bruker APEX2'
_computing_data_reduction 'Bruker SAINT'
_computing_molecular_graphics 'Bruker SHELXTL'
_computing_publication_material 'Bruker SHELXTL'
_computing_structure_refinement 'SHELXL-2014 (Sheldrick 2014)'
_computing_structure_solution 'SHELXS-97 (Sheldrick 2008)'
_diffrn_ambient_temperature 296(2)
_diffrn_measured_fraction_theta_full 1.000
_diffrn_measured_fraction_theta_max 1.000
_diffrn_measurement_device_type 'Bruker APEX-II CCD'
_diffrn_measurement_method '\f and \w scans'
_diffrn_radiation_type MoK\a
_diffrn_radiation_wavelength 0.71073
_diffrn_reflns_av_R_equivalents 0.0607
_diffrn_reflns_av_unetI/netI 0.0470
_diffrn_reflns_Laue_measured_fraction_full 1.000
_diffrn_reflns_Laue_measured_fraction_max 1.000
_diffrn_reflns_limit_h_max 7
_diffrn_reflns_limit_h_min -7
_diffrn_reflns_limit_k_max 20
_diffrn_reflns_limit_k_min -20
_diffrn_reflns_limit_l_max 23
_diffrn_reflns_limit_l_min -22
_diffrn_reflns_number 20315
_diffrn_reflns_point_group_measured_fraction_full 1.000
_diffrn_reflns_point_group_measured_fraction_max 1.000
_diffrn_reflns_theta_full 25.050
_diffrn_reflns_theta_max 25.050
_diffrn_reflns_theta_min 1.575
_exptl_absorpt_coefficient_mu 0.290
_exptl_absorpt_correction_type none
_exptl_absorpt_process_details none
_exptl_crystal_colour Yellow
_exptl_crystal_density_diffrn 1.473
_exptl_crystal_description Block
_exptl_crystal_F_000 1024
_exptl_crystal_size_max 0.42
_exptl_crystal_size_mid 0.38
_exptl_crystal_size_min 0.32
_refine_diff_density_max 0.218
_refine_diff_density_min -0.318
_refine_diff_density_rms 0.069
_refine_ls_extinction_method none
_refine_ls_goodness_of_fit_ref 1.081
_refine_ls_hydrogen_treatment mixed
_refine_ls_matrix_type full
_refine_ls_number_parameters 312
_refine_ls_number_reflns 3927
_refine_ls_number_restraints 0
_refine_ls_restrained_S_all 1.081
_refine_ls_R_factor_all 0.0939
_refine_ls_R_factor_gt 0.0490
_refine_ls_shift/su_max 0.000
_refine_ls_shift/su_mean 0.000
_refine_ls_structure_factor_coef Fsqd
_refine_ls_weighting_details 'w=1/[\s^2^(Fo^2^)+(0.0900P)^2^+0.2747P] where P=(Fo^2^+2Fc^2^)/3'
_refine_ls_weighting_scheme calc
_refine_ls_wR_factor_gt 0.1348
_refine_ls_wR_factor_ref 0.1764
_reflns_Friedel_coverage 0.000
_reflns_number_gt 2447
_reflns_number_total 3927
_reflns_threshold_expression 'I > 2\s(I)'
_cod_data_source_file d1ce01731d2.cif
_cod_data_source_block STZU_DMF
_cod_original_sg_symbol_H-M 'P 21/n'
_cod_database_code 7244684
_shelx_shelxl_version_number 2014/7
_shelx_space_group_comment
;
The symmetry employed for this shelxl refinement is uniquely defined
by the following loop, which should always be used as a source of
symmetry information in preference to the above space-group names.
They are only intended as comments.
;

loop_
_space_group_symop_operation_xyz
'x, y, z'
'-x+1/2, y+1/2, -z+1/2'
'-x, -y, -z'
'x-1/2, -y-1/2, z-1/2'

loop_
_atom_site_label
_atom_site_type_symbol
_atom_site_fract_x
_atom_site_fract_y
_atom_site_fract_z
_atom_site_U_iso_or_equiv
_atom_site_adp_type
_atom_site_occupancy
_atom_site_site_symmetry_order
_atom_site_calc_flag
_atom_site_refinement_flags_posn
_atom_site_refinement_flags_adp
_atom_site_refinement_flags_occupancy
_atom_site_disorder_assembly
_atom_site_disorder_group
S1 S 0.07457(13) 0.32340(5) 0.04972(5) 0.0622(3) Uani 1 1 d . . . . .
S2 S 0.41973(15) 0.36931(6) -0.04766(5) 0.0750(4) Uani 1 1 d . . . . .
O5 O 0.1383(4) 0.26463(14) 0.00642(13) 0.0777(8) Uani 1 1 d . . . . .
O4 O -0.1233(4) 0.31817(16) 0.07047(15) 0.0832(8) Uani 1 1 d . . . . .
N5 N 0.2206(5) 0.4912(2) -0.05621(15) 0.0632(8) Uani 1 1 d . . . . .
O3 O 0.5254(5) 0.40865(17) 0.38784(14) 0.0910(9) Uani 1 1 d . . . . .
N4 N 0.0766(4) 0.40593(15) 0.01210(14) 0.0594(7) Uani 1 1 d . . . . .
N2 N 0.8508(5) 0.36396(19) 0.41910(17) 0.0676(9) Uani 1 1 d . . . . .
O6 O 0.0684(5) 0.26414(19) 0.34138(16) 0.0979(10) Uani 1 1 d . . . . .
N6 N 0.2936(5) 0.18404(19) 0.30315(18) 0.0756(9) Uani 1 1 d . . . . .
N1 N 1.1181(6) 0.4747(2) 0.69005(17) 0.0795(10) Uani 1 1 d . . . . .
N3 N 0.6831(6) 0.3427(2) 0.30964(17) 0.0707(9) Uani 1 1 d . . . . .
O1 O 1.0025(6) 0.5122(2) 0.71914(17) 0.1084(11) Uani 1 1 d . . . . .
C8 C 0.5371(5) 0.3422(2) 0.24884(18) 0.0589(9) Uani 1 1 d . . . . .
O2 O 1.2911(5) 0.4604(2) 0.71654(16) 0.1111(11) Uani 1 1 d . . . . .
C14 C 0.2186(5) 0.4232(2) -0.02627(17) 0.0563(9) Uani 1 1 d . . . . .
C13 C 0.2558(5) 0.33035(18) 0.12627(17) 0.0550(8) Uani 1 1 d . . . . .
C6 C 0.9036(6) 0.39073(19) 0.48747(18) 0.0609(9) Uani 1 1 d . . . . .
C11 C 0.4447(5) 0.2953(2) 0.13102(18) 0.0628(9) Uani 1 1 d . . . . .
H11 H 0.4780 0.2674 0.0934 0.075 Uiso 1 1 calc R U . . .
C1 C 1.0418(6) 0.4442(2) 0.62010(19) 0.0654(10) Uani 1 1 d . . . . .
C7 C 0.6721(6) 0.3753(2) 0.3734(2) 0.0667(10) Uani 1 1 d . . . . .
C10 C 0.5825(5) 0.3019(2) 0.19155(18) 0.0655(10) Uani 1 1 d . . . . .
H10 H 0.7098 0.2787 0.1942 0.079 Uiso 1 1 calc R U . . .
C12 C 0.2113(6) 0.3722(2) 0.18298(19) 0.0639(10) Uani 1 1 d . . . . .
H12 H 0.0850 0.3963 0.1800 0.077 Uiso 1 1 calc R U . . .
C9 C 0.3499(6) 0.3789(2) 0.24332(19) 0.0666(10) Uani 1 1 d . . . . .
H9 H 0.3183 0.4079 0.2804 0.080 Uiso 1 1 calc R U . . .
C3 C 1.1712(6) 0.4018(2) 0.5872(2) 0.0708(10) Uani 1 1 d . . . . .
H3 H 1.3031 0.3911 0.6095 0.085 Uiso 1 1 calc R U . . .
C17 C 0.2394(8) 0.2345(3) 0.3460(2) 0.0820(12) Uani 1 1 d . . . . .
H17 H 0.3375 0.2494 0.3833 0.098 Uiso 1 1 calc R U . . .
C5 C 0.7767(6) 0.4323(2) 0.52304(19) 0.0677(10) Uani 1 1 d . . . . .
H5 H 0.6431 0.4423 0.5022 0.081 Uiso 1 1 calc R U . . .
C2 C 0.8458(6) 0.4591(2) 0.5890(2) 0.0727(11) Uani 1 1 d . . . . .
H2 H 0.7594 0.4873 0.6126 0.087 Uiso 1 1 calc R U . . .
C4 C 1.1041(6) 0.3748(2) 0.5204(2) 0.0708(10) Uani 1 1 d . . . . .
H4 H 1.1912 0.3462 0.4973 0.085 Uiso 1 1 calc R U . . .
C16 C 0.3741(6) 0.5038(3) -0.09554(19) 0.0754(11) Uani 1 1 d . . . . .
H16 H 0.3901 0.5490 -0.1192 0.090 Uiso 1 1 calc R U . . .
C15 C 0.4955(6) 0.4443(3) -0.0956(2) 0.0857(12) Uani 1 1 d . . . . .
H15 H 0.6085 0.4428 -0.1187 0.103 Uiso 1 1 calc R U . . .
C19 C 0.1547(8) 0.1596(3) 0.2428(3) 0.1106(16) Uani 1 1 d . . . . .
H19A H 0.0182 0.1748 0.2474 0.166 Uiso 1 1 calc R U . . .
H19B H 0.1604 0.1052 0.2389 0.166 Uiso 1 1 calc R U . . .
H19C H 0.1926 0.1824 0.2015 0.166 Uiso 1 1 calc R U . . .
C18 C 0.4994(8) 0.1541(3) 0.3123(3) 0.1155(18) Uani 1 1 d . . . . .
H18A H 0.5761 0.1743 0.3546 0.173 Uiso 1 1 calc R U . . .
H18B H 0.5639 0.1685 0.2731 0.173 Uiso 1 1 calc R U . . .
H18C H 0.4950 0.0996 0.3153 0.173 Uiso 1 1 calc R U . . .
H3N H 0.785(6) 0.324(2) 0.304(2) 0.067(14) Uiso 1 1 d . . . . .
H2N H 0.940(5) 0.3438(17) 0.4050(17) 0.041(10) Uiso 1 1 d . . . . .
H5N H 0.132(5) 0.522(2) -0.0447(18) 0.071(12) Uiso 1 1 d . . . . .

loop_
_atom_site_aniso_label
_atom_site_aniso_U_11
_atom_site_aniso_U_22
_atom_site_aniso_U_33
_atom_site_aniso_U_23
_atom_site_aniso_U_13
_atom_site_aniso_U_12
S1 0.0611(6) 0.0632(6) 0.0606(6) -0.0027(4) 0.0040(4) 0.0084(4)
S2 0.0692(6) 0.0818(8) 0.0761(7) -0.0074(5) 0.0177(5) 0.0232(5)
O5 0.0934(19) 0.0621(16) 0.0734(17) -0.0175(13) -0.0005(14) 0.0145(13)
O4 0.0586(15) 0.102(2) 0.089(2) 0.0042(15) 0.0097(14) -0.0037(14)
N5 0.069(2) 0.066(2) 0.0543(18) -0.0014(16) 0.0106(15) 0.0147(17)
O3 0.088(2) 0.111(2) 0.0684(18) -0.0161(16) -0.0034(15) 0.0254(18)
N4 0.0637(17) 0.0619(19) 0.0528(17) 0.0033(14) 0.0089(14) 0.0207(14)
N2 0.068(2) 0.073(2) 0.061(2) -0.0031(16) 0.0057(18) 0.0016(18)
O6 0.081(2) 0.121(3) 0.099(2) 0.0027(19) 0.0335(18) 0.0097(18)
N6 0.076(2) 0.077(2) 0.070(2) 0.0077(18) 0.0009(18) 0.0006(18)
N1 0.100(3) 0.071(2) 0.062(2) 0.0015(18) -0.004(2) 0.006(2)
N3 0.065(2) 0.083(2) 0.061(2) -0.0059(17) 0.0013(17) 0.0058(19)
O1 0.128(3) 0.111(3) 0.079(2) -0.0259(19) -0.0053(19) 0.031(2)
C8 0.065(2) 0.060(2) 0.051(2) 0.0080(17) 0.0077(17) 0.0005(17)
O2 0.106(3) 0.141(3) 0.074(2) -0.0132(19) -0.0216(18) 0.018(2)
C14 0.062(2) 0.064(2) 0.0408(18) -0.0089(17) 0.0013(16) 0.0164(17)
C13 0.057(2) 0.055(2) 0.053(2) 0.0059(16) 0.0095(16) 0.0074(16)
C6 0.075(2) 0.052(2) 0.052(2) 0.0053(17) -0.0001(18) -0.0091(18)
C11 0.065(2) 0.072(2) 0.053(2) 0.0007(18) 0.0140(17) 0.0110(18)
C1 0.081(3) 0.056(2) 0.055(2) 0.0032(18) 0.0021(19) 0.000(2)
C7 0.074(3) 0.066(3) 0.058(2) 0.0000(19) 0.002(2) -0.005(2)
C10 0.058(2) 0.086(3) 0.054(2) 0.0066(19) 0.0103(17) 0.0126(19)
C12 0.065(2) 0.062(2) 0.066(2) -0.0001(18) 0.0124(19) 0.0142(17)
C9 0.077(3) 0.066(2) 0.055(2) -0.0037(17) 0.0032(19) 0.0127(19)
C3 0.071(2) 0.075(3) 0.062(2) 0.008(2) -0.0048(19) 0.002(2)
C17 0.087(3) 0.091(3) 0.066(3) 0.015(2) 0.005(2) -0.019(3)
C5 0.074(2) 0.067(2) 0.059(2) -0.0014(19) -0.0007(19) 0.005(2)
C2 0.088(3) 0.065(3) 0.064(2) -0.0028(19) 0.007(2) 0.011(2)
C4 0.074(2) 0.074(3) 0.064(2) 0.002(2) 0.006(2) 0.005(2)
C16 0.080(3) 0.088(3) 0.060(2) 0.000(2) 0.016(2) -0.002(2)
C15 0.077(3) 0.108(3) 0.076(3) -0.012(2) 0.024(2) 0.010(3)
C19 0.113(4) 0.129(4) 0.083(3) -0.005(3) -0.007(3) -0.014(3)
C18 0.101(4) 0.101(4) 0.140(5) 0.023(3) 0.001(3) 0.035(3)

loop_
_atom_type_symbol
_atom_type_description
_atom_type_scat_dispersion_real
_atom_type_scat_dispersion_imag
_atom_type_scat_source
C C 0.0033 0.0016 'International Tables Vol C Tables 4.2.6.8 and 6.1.1.4'
H H 0.0000 0.0000 'International Tables Vol C Tables 4.2.6.8 and 6.1.1.4'
N N 0.0061 0.0033 'International Tables Vol C Tables 4.2.6.8 and 6.1.1.4'
O O 0.0106 0.0060 'International Tables Vol C Tables 4.2.6.8 and 6.1.1.4'
S S 0.1246 0.1234 'International Tables Vol C Tables 4.2.6.8 and 6.1.1.4'

loop_
_geom_angle_atom_site_label_1
_geom_angle_atom_site_label_2
_geom_angle_atom_site_label_3
_geom_angle
_geom_angle_site_symmetry_1
_geom_angle_site_symmetry_3
_geom_angle_publ_flag
O4 S1 O5 118.90(17) . . ?
O4 S1 N4 104.75(16) . . ?
O5 S1 N4 110.95(16) . . ?
O4 S1 C13 107.62(17) . . ?
O5 S1 C13 108.50(16) . . ?
N4 S1 C13 105.26(15) . . ?
C15 S2 C14 90.5(2) . . ?
C14 N5 C16 116.4(4) . . ?
C14 N5 H5N 113(2) . . ?
C16 N5 H5N 130(2) . . ?
C14 N4 S1 120.9(2) . . ?
C7 N2 C6 128.5(4) . . ?
C7 N2 H2N 118(3) . . ?
C6 N2 H2N 113(2) . . ?
C17 N6 C19 121.1(4) . . ?
C17 N6 C18 121.2(4) . . ?
C19 N6 C18 117.6(4) . . ?
O2 N1 O1 122.9(4) . . ?
O2 N1 C1 118.9(4) . . ?
O1 N1 C1 118.3(4) . . ?
C7 N3 C8 129.1(4) . . ?
C7 N3 H3N 118(3) . . ?
C8 N3 H3N 112(3) . . ?
C9 C8 C10 118.6(3) . . ?
C9 C8 N3 123.6(3) . . ?
C10 C8 N3 117.8(3) . . ?
N4 C14 N5 120.5(3) . . ?
N4 C14 S2 130.4(3) . . ?
N5 C14 S2 109.1(3) . . ?
C11 C13 C12 118.9(3) . . ?
C11 C13 S1 121.0(3) . . ?
C12 C13 S1 120.0(3) . . ?
C5 C6 N2 124.8(4) . . ?
C5 C6 C4 119.0(3) . . ?
N2 C6 C4 116.2(4) . . ?
C10 C11 C13 119.5(3) . . ?
C10 C11 H11 120.2 . . ?
C13 C11 H11 120.2 . . ?
C3 C1 C2 121.3(4) . . ?
C3 C1 N1 118.5(4) . . ?
C2 C1 N1 120.2(4) . . ?
O3 C7 N3 124.7(4) . . ?
O3 C7 N2 124.5(4) . . ?
N3 C7 N2 110.9(4) . . ?
C11 C10 C8 121.8(3) . . ?
C11 C10 H10 119.1 . . ?
C8 C10 H10 119.1 . . ?
C9 C12 C13 121.3(3) . . ?
C9 C12 H12 119.3 . . ?
C13 C12 H12 119.3 . . ?
C12 C9 C8 119.8(3) . . ?
C12 C9 H9 120.1 . . ?
C8 C9 H9 120.1 . . ?
C1 C3 C4 119.3(4) . . ?
C1 C3 H3 120.4 . . ?
C4 C3 H3 120.4 . . ?
O6 C17 N6 125.5(4) . . ?
O6 C17 H17 117.3 . . ?
N6 C17 H17 117.3 . . ?
C2 C5 C6 120.4(4) . . ?
C2 C5 H5 119.8 . . ?
C6 C5 H5 119.8 . . ?
C1 C2 C5 120.1(4) . . ?
C1 C2 H2 120.0 . . ?
C5 C2 H2 120.0 . . ?
C3 C4 C6 119.8(4) . . ?
C3 C4 H4 120.1 . . ?
C6 C4 H4 120.1 . . ?
C15 C16 N5 112.0(4) . . ?
C15 C16 H16 124.0 . . ?
N5 C16 H16 124.0 . . ?
C16 C15 S2 112.1(3) . . ?
C16 C15 H15 124.0 . . ?
S2 C15 H15 124.0 . . ?
N6 C19 H19A 109.5 . . ?
N6 C19 H19B 109.5 . . ?
H19A C19 H19B 109.5 . . ?
N6 C19 H19C 109.5 . . ?
H19A C19 H19C 109.5 . . ?
H19B C19 H19C 109.5 . . ?
N6 C18 H18A 109.5 . . ?
N6 C18 H18B 109.5 . . ?
H18A C18 H18B 109.5 . . ?
N6 C18 H18C 109.5 . . ?
H18A C18 H18C 109.5 . . ?
H18B C18 H18C 109.5 . . ?

loop_
_geom_bond_atom_site_label_1
_geom_bond_atom_site_label_2
_geom_bond_distance
_geom_bond_site_symmetry_2
_geom_bond_publ_flag
S1 O4 1.431(3) . ?
S1 O5 1.433(3) . ?
S1 N4 1.623(3) . ?
S1 C13 1.758(4) . ?
S2 C15 1.729(5) . ?
S2 C14 1.735(3) . ?
N5 C14 1.327(4) . ?
N5 C16 1.378(5) . ?
N5 H5N 0.85(4) . ?
O3 C7 1.204(4) . ?
N4 C14 1.321(4) . ?
N2 C7 1.376(5) . ?
N2 C6 1.395(5) . ?
N2 H2N 0.77(3) . ?
O6 C17 1.236(5) . ?
N6 C17 1.301(5) . ?
N6 C19 1.434(5) . ?
N6 C18 1.446(5) . ?
N1 O2 1.206(4) . ?
N1 O1 1.213(4) . ?
N1 C1 1.469(5) . ?
N3 C7 1.372(5) . ?
N3 C8 1.401(5) . ?
N3 H3N 0.77(4) . ?
C8 C9 1.386(5) . ?
C8 C10 1.387(5) . ?
C13 C11 1.384(4) . ?
C13 C12 1.390(5) . ?
C6 C5 1.376(5) . ?
C6 C4 1.408(5) . ?
C11 C10 1.372(5) . ?
C11 H11 0.9300 . ?
C1 C3 1.365(5) . ?
C1 C2 1.368(5) . ?
C10 H10 0.9300 . ?
C12 C9 1.372(5) . ?
C12 H12 0.9300 . ?
C9 H9 0.9300 . ?
C3 C4 1.382(5) . ?
C3 H3 0.9300 . ?
C17 H17 0.9300 . ?
C5 C2 1.369(5) . ?
C5 H5 0.9300 . ?
C2 H2 0.9300 . ?
C4 H4 0.9300 . ?
C16 C15 1.319(5) . ?
C16 H16 0.9300 . ?
C15 H15 0.9300 . ?
C19 H19A 0.9600 . ?
C19 H19B 0.9600 . ?
C19 H19C 0.9600 . ?
C18 H18A 0.9600 . ?
C18 H18B 0.9600 . ?
C18 H18C 0.9600 . ?
